data_2200777
loop_
_publ_author_name
'Michaux, Catherine'
'Charlier, Caroline'
'Jul\'emont, Fabien'
'Norberg, Bernadette'
'Dogn\'e Jean-Michel'
'Durant, Fran\,cois'

_publ_section_title
;
 FJ6,
 <i>N</i>-methyl-<i>N</i>-(4-nitro-2-phenoxyphenyl)methanesulfonamide
;
_journal_issue 11
_journal_name_full 'Acta Crystallographica Section E'
_journal_page_first o1012
_journal_page_last o1013
_journal_paper_doi 10.1107/S1600536801015823
_journal_volume 57
_journal_year 2001
_chemical_formula_iupac 'C14 H14 N2 O5 S'
_chemical_formula_moiety 'C14 H14 N2 O5 S'
_chemical_formula_sum 'C14 H14 N2 O5 S'
_chemical_formula_weight 322.33
_chemical_name_systematic
;
N-methyl-N-(4-nitro-2-phenoxyphenyl)methanesulfonamide
;
_space_group_IT_number 14
_symmetry_cell_setting monoclinic
_symmetry_space_group_name_Hall '-P 2ybc'
_symmetry_space_group_name_H-M 'P 1 21/c 1'
_audit_creation_method SHELXL-97
_cell_angle_alpha 90.00
_cell_angle_beta 109.460(4)
_cell_angle_gamma 90.00
_cell_formula_units_Z 4
_cell_length_a 14.5220(10)
_cell_length_b 10.4390(10)
_cell_length_c 10.5230(10)
_cell_measurement_reflns_used 24
_cell_measurement_temperature 293(2)
_cell_measurement_theta_max 40
_cell_measurement_theta_min 32
_cell_volume 1504.1(2)
_computing_cell_refinement 'CAD-4 EXPRESS'
_computing_data_collection 'CAD-4 EXPRESS (Enraf-Nonius, 1992)'
_computing_data_reduction 'PLATON (Spek, 2001)'
_computing_molecular_graphics PLATON
_computing_publication_material SHELXL97
_computing_structure_refinement 'SHELXL97 (Sheldrick, 1997)'
_computing_structure_solution 'SIR97 (Altomare et al., 1999)'
_diffrn_ambient_temperature 293(2)
_diffrn_measured_fraction_theta_full 1.000
_diffrn_measured_fraction_theta_max 1.000
_diffrn_measurement_device_type Nonius
_diffrn_measurement_method \w/\q
_diffrn_radiation_monochromator graphite
_diffrn_radiation_source 'long fine-focus sealed tube'
_diffrn_radiation_type CuK\a
_diffrn_radiation_wavelength 1.54178
_diffrn_reflns_av_R_equivalents .0335
_diffrn_reflns_av_sigmaI/netI .0330
_diffrn_reflns_limit_h_max 0
_diffrn_reflns_limit_h_min -17
_diffrn_reflns_limit_k_max 12
_diffrn_reflns_limit_k_min -11
_diffrn_reflns_limit_l_max 12
_diffrn_reflns_limit_l_min -12
_diffrn_reflns_number 5119
_diffrn_reflns_theta_full 71.87
_diffrn_reflns_theta_max 71.87
_diffrn_reflns_theta_min 3.23
_diffrn_standards_decay_% 5
_diffrn_standards_interval_count 200
_diffrn_standards_interval_time 60
_diffrn_standards_number 3
_exptl_absorpt_coefficient_mu 2.155
_exptl_absorpt_correction_T_max .743
_exptl_absorpt_correction_T_min .411
_exptl_absorpt_correction_type analytical
_exptl_absorpt_process_details '(de Meulenaer & Tompa, 1965)'
_exptl_crystal_colour colorless
_exptl_crystal_density_diffrn 1.423
_exptl_crystal_density_method 'not measured'
_exptl_crystal_description polyhedral
_exptl_crystal_F_000 672
_exptl_crystal_size_max .46
_exptl_crystal_size_mid .36
_exptl_crystal_size_min .15
_refine_diff_density_max .228
_refine_diff_density_min -.311
_refine_ls_extinction_coef .0139(8)
_refine_ls_extinction_method SHELXL97
_refine_ls_goodness_of_fit_ref 1.049
_refine_ls_hydrogen_treatment constr
_refine_ls_matrix_type full
_refine_ls_number_parameters 203
_refine_ls_number_reflns 2951
_refine_ls_number_restraints 0
_refine_ls_restrained_S_all 1.049
_refine_ls_R_factor_all .0440
_refine_ls_R_factor_gt .0413
_refine_ls_shift/su_max .005
_refine_ls_shift/su_mean .001
_refine_ls_structure_factor_coef Fsqd
_refine_ls_weighting_details 'calc w=1/[\s^2^(Fo^2^)+(0.061P)^2^+0.373P] where P= (Fo^2^+2Fc^2^)/3'
_refine_ls_weighting_scheme calc
_refine_ls_wR_factor_ref .1176
_reflns_number_gt 2747
_reflns_number_total 2951
_reflns_threshold_expression I>2\s(I)
_cod_data_source_file wn6057.cif
_cod_data_source_block I
_cod_original_sg_symbol_H-M 'P 21/c'
_cod_database_code 2200777
_cod_database_fobs_code 2200777

loop_
_symmetry_equiv_pos_as_xyz
'x, y, z'
'-x, y+1/2, -z+1/2'
'-x, -y, -z'
'x, -y-1/2, z-1/2'

loop_
_atom_site_label
_atom_site_fract_x
_atom_site_fract_y
_atom_site_fract_z
_atom_site_U_iso_or_equiv
_atom_site_adp_type
_atom_site_calc_flag
_atom_site_refinement_flags
_atom_site_occupancy
_atom_site_disorder_assembly
_atom_site_disorder_group
_atom_site_type_symbol
S19 .09820(3) .39270(5) .16659(4) .05765(19) Uani d . 1 . . S
O21 .04416(12) .27815(16) .12467(17) .0850(5) Uani d . 1 . . O
O7 .22028(10) .50640(18) .50900(13) .0797(5) Uani d . 1 . . O
O16 .51319(13) .77639(18) .56081(16) .0869(5) Uani d . 1 . . O
O15 .55160(14) .7375(2) .38477(18) .0973(6) Uani d . 1 . . O
O20 .12730(11) .4642(2) .07183(15) .0857(5) Uani d . 1 . . O
N17 .19856(10) .35423(14) .28886(15) .0552(4) Uani d . 1 . . N
N14 .50130(11) .71966(16) .45550(16) .0618(4) Uani d . 1 . . N
C10 .42369(11) .62339(16) .41260(16) .0491(4) Uani d . 1 . . C
C12$ .33644(13) .46585(18) .25715(17) .0542(4) Uani d . 1 . . C
C8 .28922(11) .52039(17) .44807(16) .0504(4) Uani d . 1 . . C
C13 .27459(11) .44752(16) .33146(15) .0469(3) Uani d . 1 . . C
C9 .36518(12) .60666(17) .49095(16) .0521(4) Uani d . 1 . . C
H9 .3766 .6523 .5706 .063 Uiso calc R 1 . . H
C11 .41069(13) .55540(19) .29531(17) .0563(4) Uani d . 1 . . C
H11 .4507 .5695 .2436 .068 Uiso calc R 1 . . H
C3 .31187(16) .4931(2) .7455(2) .0681(5) Uani d . 1 . . C
H3 .3537 .4333 .7283 .082 Uiso calc R 1 . . H
C4 .23891(13) .54821(19) .64109(17) .0567(4) Uani d . 1 . . C
C22 .03142(16) .4925(3) .2367(3) .0801(6) Uani d . 1 . . C
H22A .0673 .5701 .2678 .120 Uiso calc R 1 . . H
H22B .0205 .4496 .3112 .120 Uiso calc R 1 . . H
H22C -.0302 .5125 .1697 .120 Uiso calc R 1 . . H
C1 .26067(18) .6124(2) .9017(2) .0724(6) Uani d . 1 . . C
H1 .2673 .6329 .9903 .087 Uiso calc R 1 . . H
C2 .32242(18) .5271(2) .8760(2) .0719(5) Uani d . 1 . . C
H2 .3724 .4913 .9471 .086 Uiso calc R 1 . . H
C5 .17718(15) .6381(2) .6648(2) .0714(5) Uani d . 1 . . C
H5 .1291 .6777 .5942 .086 Uiso calc R 1 . . H
C6 .18948(18) .6677(2) .7993(3) .0796(6) Uani d . 1 . . C
H6 .1478 .7266 .8184 .095 Uiso calc R 1 . . H
C18 .18954(18) .2569(2) .3867(3) .0826(7) Uani d . 1 . . C
H18A .2531 .2380 .4498 .124 Uiso calc R 1 . . H
H18B .1613 .1801 .3395 .124 Uiso calc R 1 . . H
H18C .1485 .2894 .4343 .124 Uiso calc R 1 . . H
H12 .3296 .4224 .1782 .071(6) Uiso d R 1 . . H

loop_
_atom_site_aniso_label
_atom_site_aniso_U_11
_atom_site_aniso_U_22
_atom_site_aniso_U_33
_atom_site_aniso_U_12
_atom_site_aniso_U_13
_atom_site_aniso_U_23
S19 .0491(3) .0693(3) .0530(3) -.00738(17) .01497(18) -.00689(18)
O21 .0707(9) .0824(10) .0943(11) -.0200(7) .0170(8) -.0286(8)
O7 .0535(7) .1426(14) .0514(7) -.0261(8) .0286(6) -.0203(8)
O16 .0821(10) .1003(12) .0759(9) -.0309(9) .0229(8) -.0212(8)
O15 .0878(11) .1210(14) .0976(11) -.0441(10) .0503(9) -.0093(10)
O20 .0648(8) .1299(14) .0572(8) -.0108(9) .0132(6) .0203(8)
N17 .0506(7) .0555(8) .0597(8) -.0035(6) .0187(6) .0047(6)
N14 .0523(8) .0684(9) .0625(9) -.0063(7) .0164(7) .0074(7)
C10 .0408(7) .0566(9) .0484(8) .0006(6) .0131(6) .0084(6)
C12$ .0517(9) .0661(10) .0493(8) .0004(7) .0227(7) -.0039(7)
C8 .0428(8) .0678(10) .0434(8) .0027(7) .0183(6) .0053(7)
C13 .0421(7) .0529(8) .0461(8) .0039(6) .0150(6) .0061(6)
C9 .0467(8) .0653(10) .0445(8) .0025(7) .0155(6) -.0002(7)
C11 .0491(8) .0751(11) .0511(8) -.0015(8) .0253(7) .0046(8)
C3 .0701(12) .0756(12) .0620(11) .0078(9) .0268(9) -.0037(9)
C4 .0529(9) .0754(11) .0493(8) -.0099(8) .0271(7) -.0036(8)
C22 .0548(11) .0934(15) .0839(14) .0104(10) .0122(10) -.0186(12)
C1 .0928(15) .0701(12) .0627(11) -.0159(11) .0371(11) -.0128(9)
C2 .0870(14) .0734(12) .0548(10) -.0037(10) .0229(10) .0033(9)
C5 .0615(11) .0752(12) .0790(13) .0038(9) .0254(10) .0055(10)
C6 .0859(15) .0712(13) .0953(16) .0028(11) .0484(13) -.0201(12)
C18 .0760(13) .0714(13) .0967(16) -.0074(10) .0239(12) .0275(11)

loop_
_atom_type_symbol
_atom_type_description
_atom_type_scat_dispersion_real
_atom_type_scat_dispersion_imag
_atom_type_scat_source
C C .0181 .0091 'International Tables Vol C Tables 4.2.6.8 and 6.1.1.4'
H H .0000 .0000 'International Tables Vol C Tables 4.2.6.8 and 6.1.1.4'
N N .0311 .0180 'International Tables Vol C Tables 4.2.6.8 and 6.1.1.4'
O O .0492 .0322 'International Tables Vol C Tables 4.2.6.8 and 6.1.1.4'
S S .3331 .5567 'International Tables Vol C Tables 4.2.6.8 and 6.1.1.4'

loop_
_geom_angle_atom_site_label_1
_geom_angle_atom_site_label_2
_geom_angle_atom_site_label_3
_geom_angle
O21 S19 O20 119.28(11)
O21 S19 N17 107.01(9)
O20 S19 N17 106.58(8)
O21 S19 C22 107.87(12)
O20 S19 C22 108.71(13)
N17 S19 C22 106.74(10)
C8 O7 C4 120.37(13)
C13 N17 C18 119.16(15)
C13 N17 S19 118.12(11)
C18 N17 S19 116.83(13)
O16 N14 O15 123.36(17)
O16 N14 C10 118.41(15)
O15 N14 C10 118.22(16)
C9 C10 C11 122.79(16)
C9 C10 N14 117.85(15)
C11 C10 N14 119.35(15)
C11 C12$ C13 121.26(16)
C11 C12$ H12 115.7
C13 C12$ H12 123.0
O7 C8 C9 123.26(16)
O7 C8 C13 115.68(15)
C9 C8 C13 120.91(14)
C12$ C13 C8 118.82(15)
C12$ C13 N17 119.71(15)
C8 C13 N17 121.46(14)
C10 C9 C8 118.21(15)
C10 C9 H9 120.9
C8 C9 H9 120.9
C10 C11 C12$ 117.94(15)
C10 C11 H11 121.0
C12$ C11 H11 121.0
C4 C3 C2 119.3(2)
C4 C3 H3 120.3
C2 C3 H3 120.3
C3 C4 C5 121.05(18)
C3 C4 O7 120.55(18)
C5 C4 O7 118.18(18)
S19 C22 H22A 109.5
S19 C22 H22B 109.5
H22A C22 H22B 109.5
S19 C22 H22C 109.5
H22A C22 H22C 109.5
H22B C22 H22C 109.5
C6 C1 C2 120.3(2)
C6 C1 H1 119.8
C2 C1 H1 119.8
C1 C2 C3 120.5(2)
C1 C2 H2 119.7
C3 C2 H2 119.7
C4 C5 C6 117.5(2)
C4 C5 H5 121.2
C6 C5 H5 121.2
C1 C6 C5 121.2(2)
C1 C6 H6 119.4
C5 C6 H6 119.4
N17 C18 H18A 109.5
N17 C18 H18B 109.5
H18A C18 H18B 109.5
N17 C18 H18C 109.5
H18A C18 H18C 109.5
H18B C18 H18C 109.5

loop_
_geom_bond_atom_site_label_1
_geom_bond_atom_site_label_2
_geom_bond_site_symmetry_2
_geom_bond_distance
_geom_bond_publ_flag
S19 O21 . 1.4177(15) ?
S19 O20 . 1.4183(16) ?
S19 N17 . 1.6405(15) ?
S19 C22 . 1.745(2) ?
O7 C8 . 1.3647(19) ?
O7 C4 . 1.395(2) ?
O16 N14 . 1.217(2) ?
O15 N14 . 1.218(2) ?
N17 C13 . 1.428(2) ?
N17 C18 . 1.484(2) ?
N14 C10 . 1.465(2) ?
C10 C9 . 1.378(2) ?
C10 C11 . 1.381(3) ?
C12$ C11 . 1.382(3) ?
C12$ C13 . 1.387(2) ?
C12$ H12 . .9229 ?
C8 C9 . 1.378(2) ?
C8 C13 . 1.399(2) ?
C9 H9 . .9300 ?
C11 H11 . .9300 ?
C3 C4 . 1.373(3) ?
C3 C2 . 1.376(3) ?
C3 H3 . .9300 ?
C4 C5 . 1.377(3) ?
C22 H22A . .9600 ?
C22 H22B . .9600 ?
C22 H22C . .9600 ?
C1 C6 . 1.349(3) ?
C1 C2 . 1.353(3) ?
C1 H1 . .9300 ?
C2 H2 . .9300 ?
C5 C6 . 1.400(3) ?
C5 H5 . .9300 ?
C6 H6 . .9300 ?
C18 H18A . .9600 ?
C18 H18B . .9600 ?
C18 H18C . .9600 ?

loop_
_geom_torsion_atom_site_label_1
_geom_torsion_atom_site_label_2
_geom_torsion_atom_site_label_3
_geom_torsion_atom_site_label_4
_geom_torsion
O21 S19 N17 C13 168.05(13)
O20 S19 N17 C13 39.39(16)
C22 S19 N17 C13 -76.65(16)
O21 S19 N17 C18 -39.15(18)
O20 S19 N17 C18 -167.82(17)
C22 S19 N17 C18 76.14(18)
O16 N14 C10 C9 3.0(2)
O15 N14 C10 C9 -178.01(18)
O16 N14 C10 C11 -178.23(17)
O15 N14 C10 C11 .7(3)
C4 O7 C8 C9 -20.3(3)
C4 O7 C8 C13 164.13(17)
C11 C12$ C13 C8 -.9(3)
C11 C12$ C13 N17 179.91(16)
O7 C8 C13 C12$ 173.96(16)
C9 C8 C13 C12$ -1.7(2)
O7 C8 C13 N17 -6.9(2)
C9 C8 C13 N17 177.49(15)
C18 N17 C13 C12$ 128.11(19)
S19 N17 C13 C12$ -79.74(18)
C18 N17 C13 C8 -51.1(2)
S19 N17 C13 C8 101.08(16)
C11 C10 C9 C8 -1.6(3)
N14 C10 C9 C8 177.13(15)
O7 C8 C9 C10 -172.45(16)
C13 C8 C9 C10 2.9(2)
C9 C10 C11 C12$ -.9(3)
N14 C10 C11 C12$ -179.59(16)
C13 C12$ C11 C10 2.2(3)
C2 C3 C4 C5 .9(3)
C2 C3 C4 O7 -173.58(18)
C8 O7 C4 C3 -63.9(3)
C8 O7 C4 C5 121.5(2)
C6 C1 C2 C3 -1.8(3)
C4 C3 C2 C1 1.1(3)
C3 C4 C5 C6 -2.2(3)
O7 C4 C5 C6 172.44(19)
C2 C1 C6 C5 .4(4)
C4 C5 C6 C1 1.5(3)

loop_
_cod_related_entry_id
_cod_related_entry_database
_cod_related_entry_code
1 ChemSpider 4401234
